data_1529446
loop_
_publ_author_name
'Wu, Ping'
'Yao, Lei'
'Xu, Liangxiong'
'Xue, Jinghua'
'Wei, Xiaoyi'

_publ_section_title
;
 Bisacremines A-D, Dimeric Acremines Produced by a Soil-Derived Acremonium
 persicinum Strain.
;
_journal_issue 9
_journal_name_full 'Journal of natural products'
_journal_page_first 2161
_journal_page_last 2166
_journal_paper_doi 10.1021/np501037x
_journal_volume 78
_journal_year 2015
_chemical_absolute_configuration ad
_chemical_formula_moiety 'C24 H32 O4'
_chemical_formula_sum 'C24 H32 O4'
_chemical_formula_weight 384.50
_chemical_name_systematic
;
 ? 
;
_space_group_crystal_system monoclinic
_space_group_IT_number 4
_space_group_name_Hall 'P 2yb'
_space_group_name_H-M_alt 'P 1 21 1'
_symmetry_space_group_name_Hall 'P 2yb'
_symmetry_space_group_name_H-M 'P 1 21 1'
_atom_sites_solution_hydrogens geom
_atom_sites_solution_primary direct
_atom_sites_solution_secondary difmap
_audit_creation_date 2013-01-30
_audit_creation_method
;
  Olex2 1.2
  (compiled Dec  5 2012 16:20:19, GUI svn.r4385)
;
_cell_angle_alpha 90.00
_cell_angle_beta 93.7268(7)
_cell_angle_gamma 90.00
_cell_formula_units_Z 2
_cell_length_a 7.04536(5)
_cell_length_b 13.74167(11)
_cell_length_c 11.14078(10)
_cell_measurement_reflns_used 17788
_cell_measurement_temperature 160(4)
_cell_measurement_theta_max 71.5718
_cell_measurement_theta_min 3.2134
_cell_volume 1076.314(15)
_computing_cell_refinement
;
CrysAlisPro, Agilent Technologies,
Version 1.171.35.21 (release 20-01-2012 CrysAlis171 .NET)
(compiled Jan 23 2012,18:06:46)
;
_computing_data_collection
;
CrysAlisPro, Agilent Technologies,
Version 1.171.35.21 (release 20-01-2012 CrysAlis171 .NET)
(compiled Jan 23 2012,18:06:46)
;
_computing_data_reduction
;
CrysAlisPro, Agilent Technologies,
Version 1.171.35.21 (release 20-01-2012 CrysAlis171 .NET)
(compiled Jan 23 2012,18:06:46)
;
_computing_molecular_graphics
;
O. V. Dolomanov, L. J. Bourhis, R. J. Gildea, J. A. K. Howard and H. Puschmann,
OLEX2: a complete structure solution, refinement and analysis program.
J. Appl. Cryst. (2009). 42, 339-341.
;
_computing_publication_material
;
O. V. Dolomanov, L. J. Bourhis, R. J. Gildea, J. A. K. Howard and H. Puschmann,
OLEX2: a complete structure solution, refinement and analysis program.
J. Appl. Cryst. (2009). 42, 339-341.
;
_computing_structure_refinement
;
XL, G.M. Sheldrick, Acta Cryst.
(2008). A64, 112-122
;
_computing_structure_solution
;
XS, G.M. Sheldrick, Acta Cryst.
(2008). A64, 112-122
;
_diffrn_ambient_temperature 160(4)
_diffrn_detector_area_resol_mean 8.2417
_diffrn_measured_fraction_theta_full 0.993
_diffrn_measured_fraction_theta_max 0.993
_diffrn_measurement_details
;
  1 omega  -24.00   70.00   1.0000    1.5000
omega____ theta____ kappa____ phi______ frames
    -       42.2034  -57.0000  120.0000 94

  2 omega   39.00  109.00   1.0000    1.5000
omega____ theta____ kappa____ phi______ frames
    -       42.2034   55.0000   25.0000 70

  3 omega    4.00   59.00   1.0000    1.5000
omega____ theta____ kappa____ phi______ frames
    -       42.2034   19.0000   30.0000 55

  4 omega   13.00  118.00   1.0000    1.5000
omega____ theta____ kappa____ phi______ frames
    -       42.2034   38.0000  -90.0000 105

  5 omega -106.00  -80.00   1.0000    1.5000
omega____ theta____ kappa____ phi______ frames
    -      -95.0000  -58.0000 -164.0000 26

  6 omega  -92.00  -67.00   1.0000    1.5000
omega____ theta____ kappa____ phi______ frames
    -      -95.0000  -52.0000 -155.0000 25

  7 omega   93.00  146.00   1.0000    1.5000
omega____ theta____ kappa____ phi______ frames
    -      100.0000   61.0000   30.0000 53

  8 omega   98.00  124.00   1.0000    1.5000
omega____ theta____ kappa____ phi______ frames
    -      100.0000   15.0000   30.0000 26

  9 omega   38.00   69.00   1.0000    1.5000
omega____ theta____ kappa____ phi______ frames
    -      100.0000  -30.0000    0.0000 31

 10 omega   72.00  100.00   1.0000    1.5000
omega____ theta____ kappa____ phi______ frames
    -      100.0000   45.0000 -150.0000 28

 11 omega  101.00  171.00   1.0000    1.5000
omega____ theta____ kappa____ phi______ frames
    -      100.0000   45.0000    0.0000 70

 12 omega   74.00  126.00   1.0000    1.5000
omega____ theta____ kappa____ phi______ frames
    -      100.0000   61.0000 -120.0000 52

 13 omega   28.00   75.00   1.0000    1.5000
omega____ theta____ kappa____ phi______ frames
    -      100.0000  -45.0000    0.0000 47

 14 omega   23.00   49.00   1.0000    1.5000
omega____ theta____ kappa____ phi______ frames
    -      100.0000  -30.0000  -30.0000 26

 15 omega   38.00   76.00   1.0000    1.5000
omega____ theta____ kappa____ phi______ frames
    -      100.0000  -45.0000 -180.0000 38

 16 omega  140.00  166.00   1.0000    1.5000
omega____ theta____ kappa____ phi______ frames
    -      100.0000   30.0000 -120.0000 26

 17 omega   27.00   57.00   1.0000    1.5000
omega____ theta____ kappa____ phi______ frames
    -      100.0000  -45.0000   90.0000 30

 18 omega  126.00  172.00   1.0000    1.5000
omega____ theta____ kappa____ phi______ frames
    -      100.0000   61.0000   60.0000 46

 19 omega   24.00   55.00   1.0000    1.5000
omega____ theta____ kappa____ phi______ frames
    -      100.0000  -30.0000  150.0000 31

 20 omega   42.00  129.00   1.0000    1.5000
omega____ theta____ kappa____ phi______ frames
    -      100.0000  -67.0000    7.0000 87

 21 omega   91.00  121.00   1.0000    1.5000
omega____ theta____ kappa____ phi______ frames
    -      100.0000   61.0000   60.0000 30

 22 omega   76.00  106.00   1.0000    1.5000
omega____ theta____ kappa____ phi______ frames
    -      100.0000   45.0000 -120.0000 30

 23 omega  111.00  137.00   1.0000    1.5000
omega____ theta____ kappa____ phi______ frames
    -      100.0000   55.0000   25.0000 26

 24 omega   30.00   74.00   1.0000    1.5000
omega____ theta____ kappa____ phi______ frames
    -      100.0000  -45.0000 -120.0000 44

 25 omega   34.00   77.00   1.0000    1.5000
omega____ theta____ kappa____ phi______ frames
    -      100.0000  -70.0000  -48.0000 43

 26 omega   43.00   68.00   1.0000    1.5000
omega____ theta____ kappa____ phi______ frames
    -      100.0000  -30.0000 -180.0000 25

 27 omega   69.00  148.00   1.0000    1.5000
omega____ theta____ kappa____ phi______ frames
    -      100.0000  -15.0000 -150.0000 79

 28 omega   32.00   58.00   1.0000    1.5000
omega____ theta____ kappa____ phi______ frames
    -      100.0000  -45.0000  150.0000 26

 29 omega  103.00  130.00   1.0000    1.5000
omega____ theta____ kappa____ phi______ frames
    -      100.0000   30.0000 -150.0000 27

 30 omega   26.00   52.00   1.0000    1.5000
omega____ theta____ kappa____ phi______ frames
    -      100.0000  -15.0000 -150.0000 26

 31 omega   29.00   68.00   1.0000    1.5000
omega____ theta____ kappa____ phi______ frames
    -      100.0000  -30.0000   30.0000 39

 32 omega   76.00  140.00   1.0000    1.5000
omega____ theta____ kappa____ phi______ frames
    -      100.0000   61.0000  -90.0000 64

 33 omega   81.00  106.00   1.0000    1.5000
omega____ theta____ kappa____ phi______ frames
    -      100.0000   30.0000 -120.0000 25

 34 omega   73.00  126.00   1.0000    1.5000
omega____ theta____ kappa____ phi______ frames
    -      100.0000   61.0000  -60.0000 53

 35 omega   30.00   56.00   1.0000    1.5000
omega____ theta____ kappa____ phi______ frames
    -      100.0000  -61.0000 -120.0000 26

 36 omega  124.00  150.00   1.0000    1.5000
omega____ theta____ kappa____ phi______ frames
    -      100.0000   30.0000  -90.0000 26

 37 omega   91.00  117.00   1.0000    1.5000
omega____ theta____ kappa____ phi______ frames
    -      100.0000   15.0000 -150.0000 26

 38 omega  138.00  175.00   1.0000    1.5000
omega____ theta____ kappa____ phi______ frames
    -      100.0000   15.0000 -150.0000 37

 39 omega  111.00  137.00   1.0000    1.5000
omega____ theta____ kappa____ phi______ frames
    -      100.0000   15.0000   90.0000 26

 40 omega  111.00  137.00   1.0000    1.5000
omega____ theta____ kappa____ phi______ frames
    -      100.0000  -15.0000  -30.0000 26

 41 omega  103.00  128.00   1.0000    1.5000
omega____ theta____ kappa____ phi______ frames
    -      100.0000  -60.0000   92.0000 25

 42 omega  -70.00   30.00   1.0000    1.5000
omega____ theta____ kappa____ phi______ frames
    -      -42.2034   57.0000  -30.0000 100

 43 omega  -33.00   73.00   1.0000    1.5000
omega____ theta____ kappa____ phi______ frames
    -       42.2034  -67.0000   34.0000 106

 44 omega   15.00  115.00   1.0000    1.5000
omega____ theta____ kappa____ phi______ frames
    -       42.2034   57.0000  150.0000 100

 45 omega   11.00  117.00   1.0000    1.5000
omega____ theta____ kappa____ phi______ frames
    -       42.2034   68.0000 -158.0000 106

 46 omega   11.00   61.00   1.0000    1.5000
omega____ theta____ kappa____ phi______ frames
    -       42.2034   70.0000   32.0000 50

 47 omega  -30.00   70.00   1.0000    1.5000
omega____ theta____ kappa____ phi______ frames
    -       42.2034  -57.0000 -180.0000 100

 48 omega   15.00  115.00   1.0000    1.5000
omega____ theta____ kappa____ phi______ frames
    -       42.2034   57.0000  -30.0000 100

 49 omega -169.00  -66.00   1.0000    1.5000
omega____ theta____ kappa____ phi______ frames
    -      -95.0000  -63.0000  -17.0000 103

 50 omega   72.00  174.00   1.0000    1.5000
omega____ theta____ kappa____ phi______ frames
    -      100.0000   45.0000 -180.0000 102

 51 omega   24.00  132.00   1.0000    1.5000
omega____ theta____ kappa____ phi______ frames
    -      100.0000  -70.0000   62.0000 108

 52 omega   24.00  132.00   1.0000    1.5000
omega____ theta____ kappa____ phi______ frames
    -      100.0000  -70.0000  179.0000 108

 53 omega   71.00  174.00   1.0000    1.5000
omega____ theta____ kappa____ phi______ frames
    -      100.0000   61.0000  120.0000 103

 54 omega   26.00   77.00   1.0000    1.5000
omega____ theta____ kappa____ phi______ frames
    -      100.0000  -45.0000  120.0000 51
;
_diffrn_measurement_device_type 'Xcalibur, Onyx, Nova'
_diffrn_measurement_method '\w scans'
_diffrn_orient_matrix_UB_11 0.1462862000
_diffrn_orient_matrix_UB_12 0.0513871000
_diffrn_orient_matrix_UB_13 0.0872079000
_diffrn_orient_matrix_UB_21 -0.1625590000
_diffrn_orient_matrix_UB_22 0.0532011000
_diffrn_orient_matrix_UB_23 0.0587287000
_diffrn_orient_matrix_UB_31 -0.0134642000
_diffrn_orient_matrix_UB_32 -0.0842510000
_diffrn_orient_matrix_UB_33 0.0902944000
_diffrn_radiation_monochromator mirror
_diffrn_radiation_type 'Cu K\a'
_diffrn_radiation_wavelength 1.5418
_diffrn_reflns_av_R_equivalents 0.0226
_diffrn_reflns_av_unetI/netI 0.0146
_diffrn_reflns_limit_h_max 8
_diffrn_reflns_limit_h_min -8
_diffrn_reflns_limit_k_max 16
_diffrn_reflns_limit_k_min -16
_diffrn_reflns_limit_l_max 13
_diffrn_reflns_limit_l_min -13
_diffrn_reflns_number 20471
_diffrn_reflns_theta_full 71.72
_diffrn_reflns_theta_max 71.72
_diffrn_reflns_theta_min 3.98
_diffrn_source 'Nova (Cu) X-ray Source'
_exptl_absorpt_coefficient_mu 0.631
_exptl_absorpt_correction_T_max 1.00000
_exptl_absorpt_correction_T_min 0.58041
_exptl_absorpt_correction_type multi-scan
_exptl_absorpt_process_details
;
CrysAlisPro, Agilent Technologies,
Version 1.171.35.21 (release 20-01-2012 CrysAlis171 .NET)
(compiled Jan 23 2012,18:06:46)
Empirical absorption correction using spherical harmonics,
 implemented in SCALE3 ABSPACK scaling algorithm.
;
_exptl_crystal_density_diffrn 1.186
_exptl_crystal_density_method 'not measured'
_exptl_crystal_F_000 416
_exptl_crystal_size_max 0.35
_exptl_crystal_size_mid 0.3
_exptl_crystal_size_min 0.3
_refine_diff_density_max 0.282
_refine_diff_density_min -0.336
_refine_diff_density_rms 0.032
_refine_ls_abs_structure_details 'Flack H D (1983), Acta Cryst. A39, 876-881'
_refine_ls_abs_structure_Flack -0.01(15)
_refine_ls_extinction_method none
_refine_ls_goodness_of_fit_ref 1.068
_refine_ls_hydrogen_treatment mixed
_refine_ls_matrix_type full
_refine_ls_number_parameters 260
_refine_ls_number_reflns 4184
_refine_ls_number_restraints 1
_refine_ls_restrained_S_all 1.068
_refine_ls_R_factor_all 0.0418
_refine_ls_R_factor_gt 0.0408
_refine_ls_shift/su_max 0.000
_refine_ls_shift/su_mean 0.000
_refine_ls_structure_factor_coef Fsqd
_refine_ls_weighting_details 'calc w=1/[\s^2^(Fo^2^)+(0.0790P)^2^+0.1458P] where P=(Fo^2^+2Fc^2^)/3'
_refine_ls_weighting_scheme calc
_refine_ls_wR_factor_gt 0.1111
_refine_ls_wR_factor_ref 0.1124
_reflns_number_gt 4098
_reflns_number_total 4184
_reflns_threshold_expression >2sigma(I)
_cod_data_source_file np501037x_si_001.cif
_cod_data_source_block wxy_b6024b_130110_2
_cod_depositor_comments 'Adding full bibliography for 1529446.cif.'
_cod_database_code 1529446
_chemical_oxdiff_formula 'C11 H10 S O2'
_reflns_odcompleteness_completeness 98.74
_reflns_odcompleteness_iscentric 1
_reflns_odcompleteness_theta 71.98
_olex2_refinement_description
;
1. Fixed Uiso
 At 1.2 times of:
  {H5A,H5B} of C5, H8' of C8', H8 of C8, H3A of C3, H2 of C2, H5' of C5', H6
  of C6, H3' of C3', H2' of C2', H6' of C6', {H11A,H11B} of C11, {H11C,H11D} of
  C11', H7 of C7, H7' of C7'
 At 1.5 times of:
  {H10A,H10B,H10C} of C10, {H10D,H10E,H10F} of C10', {H12D,H12E,H12F} of C12',
   {H12A,H12B,H12C} of C12, H1 of O1, H4 of O4, H3 of O3
2.a Ternary CH refined with riding coordinates:
 C3(H3A), C6(H6)
2.b Secondary CH2 refined with riding coordinates:
 C5(H5A,H5B), C11(H11A,H11B), C11'(H11C,H11D)
2.c Aromatic/amide H refined with riding coordinates:
 C7'(H7'), C7(H7), C8'(H8'), C8(H8), C2(H2), C5'(H5'), C3'(H3'), C2'(H2'),
 C6'(H6')
2.d Idealised Me refined as rotating group:
 C10(H10A,H10B,H10C), C10'(H10D,H10E,H10F), C12(H12A,H12B,H12C), C12'(H12D,
 H12E,H12F)
2.e Idealised tetrahedral OH refined as rotating group:
 O1(H1), O3(H3), O4(H4)
;

loop_
_space_group_symop_id
_space_group_symop_operation_xyz
1 'x, y, z'
2 '-x, y+1/2, -z'

loop_
_atom_site_label
_atom_site_type_symbol
_atom_site_fract_x
_atom_site_fract_y
_atom_site_fract_z
_atom_site_U_iso_or_equiv
_atom_site_adp_type
_atom_site_occupancy
_atom_site_symmetry_multiplicity
_atom_site_calc_flag
_atom_site_refinement_flags
O1 O 0.06924(16) 0.40308(8) 0.76011(11) 0.0320(3) Uani 1 1 d .
H1 H -0.0394 0.4095 0.7301 0.048 Uiso 1 1 calc R
O2 O -0.33556(15) 0.71928(8) 0.27128(9) 0.0269(2) Uani 1 1 d .
O3 O 0.35671(16) 0.45724(9) 0.63260(12) 0.0382(3) Uani 1 1 d .
H3 H 0.4706 0.4649 0.6501 0.057 Uiso 1 1 calc R
O4 O -0.26976(15) 0.48504(9) 0.69092(11) 0.0352(3) Uani 1 1 d .
H4 H -0.1989 0.4378 0.6993 0.053 Uiso 1 1 calc R
C7' C -0.5418(2) 0.76106(12) 0.05057(14) 0.0321(3) Uani 1 1 d .
H7' H -0.5683 0.7918 0.1220 0.039 Uiso 1 1 calc R
C7 C -0.1720(2) 0.63283(12) 0.48332(14) 0.0281(3) Uani 1 1 d .
H7 H -0.1015 0.6550 0.4211 0.034 Uiso 1 1 calc R
C5 C -0.0169(2) 0.56531(12) 0.81219(14) 0.0319(3) Uani 1 1 d .
H5A H -0.0815 0.5417 0.8807 0.038 Uiso 1 1 calc R
H5B H 0.0326 0.6296 0.8320 0.038 Uiso 1 1 calc R
C8' C -0.4080(2) 0.69364(12) 0.05703(14) 0.0322(3) Uani 1 1 d .
H8' H -0.3740 0.6670 -0.0152 0.039 Uiso 1 1 calc R
C4 C 0.1485(2) 0.49746(12) 0.78976(14) 0.0294(3) Uani 1 1 d .
C10 C -0.6113(2) 0.75214(13) 0.38205(15) 0.0323(3) Uani 1 1 d .
H10A H -0.5475 0.8060 0.4219 0.048 Uiso 1 1 calc R
H10B H -0.7004 0.7243 0.4340 0.048 Uiso 1 1 calc R
H10C H -0.6779 0.7744 0.3093 0.048 Uiso 1 1 calc R
C8 C -0.3598(2) 0.63980(12) 0.46590(14) 0.0296(3) Uani 1 1 d .
H8 H -0.4321 0.6212 0.5290 0.036 Uiso 1 1 calc R
C1 C -0.0632(2) 0.59433(11) 0.58925(14) 0.0262(3) Uani 1 1 d .
C4' C -0.8832(3) 0.84125(13) -0.26867(17) 0.0448(5) Uani 1 1 d .
C3 C 0.2521(2) 0.53483(12) 0.68216(15) 0.0289(3) Uani 1 1 d .
H3A H 0.3416 0.5858 0.7102 0.035 Uiso 1 1 calc R
C2 C 0.1216(2) 0.57541(11) 0.58377(14) 0.0283(3) Uani 1 1 d .
H2 H 0.1746 0.5889 0.5113 0.034 Uiso 1 1 calc R
C1' C -0.6531(3) 0.79216(12) -0.05953(15) 0.0327(3) Uani 1 1 d .
C9 C -0.4657(2) 0.67552(11) 0.35192(14) 0.0274(3) Uani 1 1 d .
C5' C -0.7019(4) 0.80532(14) -0.27627(16) 0.0463(5) Uani 1 1 d .
H5' H -0.6547 0.7973 -0.3517 0.056 Uiso 1 1 calc R
C6 C -0.1598(2) 0.57299(12) 0.70387(14) 0.0280(3) Uani 1 1 d .
H6 H -0.2468 0.6268 0.7182 0.034 Uiso 1 1 calc R
C3' C -0.9478(3) 0.85442(14) -0.15368(18) 0.0433(4) Uani 1 1 d .
H3' H -1.0692 0.8792 -0.1457 0.052 Uiso 1 1 calc R
C10' C -0.0906(2) 0.65052(16) 0.15594(16) 0.0388(4) Uani 1 1 d .
H10D H -0.0429 0.7148 0.1430 0.058 Uiso 1 1 calc R
H10E H -0.0675 0.6102 0.0880 0.058 Uiso 1 1 calc R
H10F H -0.0273 0.6234 0.2272 0.058 Uiso 1 1 calc R
C2' C -0.8346(3) 0.83126(14) -0.05169(16) 0.0380(4) Uani 1 1 d .
H2' H -0.8803 0.8420 0.0236 0.046 Uiso 1 1 calc R
C6' C -0.5873(3) 0.78070(13) -0.17450(16) 0.0392(4) Uani 1 1 d .
H6' H -0.4657 0.7564 -0.1829 0.047 Uiso 1 1 calc R
C11 C -0.5525(2) 0.58867(12) 0.28062(15) 0.0320(3) Uani 1 1 d .
H11A H -0.5882 0.5368 0.3338 0.038 Uiso 1 1 calc R
H11B H -0.6630 0.6082 0.2298 0.038 Uiso 1 1 calc R
C12 C 0.2848(3) 0.48899(15) 0.90134(18) 0.0455(4) Uani 1 1 d .
H12A H 0.2194 0.4609 0.9659 0.068 Uiso 1 1 calc R
H12B H 0.3307 0.5525 0.9246 0.068 Uiso 1 1 calc R
H12C H 0.3902 0.4483 0.8838 0.068 Uiso 1 1 calc R
C11' C -0.3893(2) 0.55791(12) 0.20616(15) 0.0334(4) Uani 1 1 d .
H11C H -0.4350 0.5214 0.1356 0.040 Uiso 1 1 calc R
H11D H -0.2970 0.5189 0.2533 0.040 Uiso 1 1 calc R
C9' C -0.3043(2) 0.65548(12) 0.17127(14) 0.0297(3) Uani 1 1 d .
C12' C -1.0059(5) 0.86884(17) -0.3798(2) 0.0662(8) Uani 1 1 d .
H12D H -0.9262 0.8871 -0.4427 0.099 Uiso 1 1 calc R
H12E H -1.0860 0.9227 -0.3616 0.099 Uiso 1 1 calc R
H12F H -1.0834 0.8143 -0.4055 0.099 Uiso 1 1 calc R

loop_
_atom_site_aniso_label
_atom_site_aniso_U_11
_atom_site_aniso_U_22
_atom_site_aniso_U_33
_atom_site_aniso_U_23
_atom_site_aniso_U_13
_atom_site_aniso_U_12
O1 0.0249(5) 0.0254(6) 0.0452(6) 0.0028(5) -0.0009(5) -0.0024(4)
O2 0.0285(5) 0.0269(6) 0.0253(5) -0.0002(4) 0.0020(4) -0.0023(4)
O3 0.0220(5) 0.0344(6) 0.0578(8) -0.0060(6) 0.0001(5) 0.0041(4)
O4 0.0219(5) 0.0365(6) 0.0469(7) 0.0076(5) 0.0004(4) -0.0030(5)
C7' 0.0403(8) 0.0305(8) 0.0252(7) 0.0009(6) -0.0012(6) -0.0011(7)
C7 0.0286(7) 0.0280(8) 0.0275(7) 0.0018(6) 0.0000(6) -0.0018(6)
C5 0.0368(8) 0.0312(8) 0.0274(7) -0.0007(6) 0.0005(6) 0.0028(6)
C8' 0.0395(8) 0.0310(8) 0.0258(7) -0.0011(6) -0.0013(6) -0.0017(7)
C4 0.0281(7) 0.0253(7) 0.0335(7) 0.0005(6) -0.0072(6) -0.0014(6)
C10 0.0313(8) 0.0327(8) 0.0334(8) 0.0057(7) 0.0053(6) 0.0048(6)
C8 0.0283(7) 0.0318(8) 0.0286(7) 0.0054(6) -0.0002(6) 0.0010(6)
C1 0.0262(7) 0.0239(7) 0.0281(7) -0.0022(6) -0.0016(5) -0.0011(6)
C4' 0.0677(13) 0.0250(9) 0.0387(9) 0.0042(7) -0.0195(9) -0.0019(8)
C3 0.0210(6) 0.0245(7) 0.0405(8) -0.0019(6) -0.0037(6) -0.0012(6)
C2 0.0262(7) 0.0272(8) 0.0314(7) 0.0015(6) 0.0006(6) -0.0022(6)
C1' 0.0441(9) 0.0239(7) 0.0293(8) 0.0018(6) -0.0025(7) -0.0014(7)
C9 0.0250(7) 0.0282(8) 0.0288(7) 0.0054(6) 0.0008(6) -0.0012(6)
C5' 0.0806(15) 0.0307(9) 0.0263(8) -0.0029(7) -0.0051(9) 0.0053(9)
C6 0.0244(7) 0.0283(8) 0.0313(7) 0.0001(6) 0.0016(6) 0.0036(6)
C3' 0.0453(10) 0.0332(9) 0.0500(10) 0.0076(8) -0.0071(8) -0.0008(8)
C10' 0.0331(8) 0.0502(11) 0.0336(8) -0.0042(8) 0.0049(6) 0.0029(8)
C2' 0.0453(9) 0.0324(8) 0.0360(9) 0.0074(7) 0.0013(7) -0.0008(7)
C6' 0.0566(11) 0.0304(9) 0.0300(8) -0.0002(7) -0.0009(7) 0.0074(8)
C11 0.0278(7) 0.0283(8) 0.0391(9) 0.0036(7) -0.0043(6) -0.0029(6)
C12 0.0463(10) 0.0429(10) 0.0448(10) 0.0073(8) -0.0171(8) 0.0010(8)
C11' 0.0359(8) 0.0276(8) 0.0359(8) -0.0007(6) -0.0038(6) 0.0030(6)
C9' 0.0302(7) 0.0312(8) 0.0275(7) -0.0033(6) -0.0007(6) 0.0010(6)
C12' 0.104(2) 0.0379(11) 0.0517(12) 0.0042(9) -0.0364(13) 0.0061(12)

loop_
_atom_type_symbol
_atom_type_description
_atom_type_scat_dispersion_real
_atom_type_scat_dispersion_imag
_atom_type_scat_source
C C 0.0181 0.0091 'International Tables Vol C Tables 4.2.6.8 and 6.1.1.4'
H H 0.0000 0.0000 'International Tables Vol C Tables 4.2.6.8 and 6.1.1.4'
O O 0.0492 0.0322 'International Tables Vol C Tables 4.2.6.8 and 6.1.1.4'

loop_
_geom_angle_atom_site_label_1
_geom_angle_atom_site_label_2
_geom_angle_atom_site_label_3
_geom_angle
C4 O1 H1 109.5
C9' O2 C9 111.04(11)
C3 O3 H3 109.5
C6 O4 H4 109.5
C8' C7' H7' 117.0
C8' C7' C1' 125.98(15)
C1' C7' H7' 117.0
C8 C7 H7 116.3
C8 C7 C1 127.46(14)
C1 C7 H7 116.3
H5A C5 H5B 107.8
C4 C5 H5A 109.1
C4 C5 H5B 109.1
C6 C5 H5A 109.1
C6 C5 H5B 109.1
C6 C5 C4 112.63(12)
C7' C8' H8' 116.9
C7' C8' C9' 126.21(14)
C9' C8' H8' 116.9
O1 C4 C5 107.39(12)
O1 C4 C3 108.62(13)
O1 C4 C12 109.39(14)
C5 C4 C3 109.34(13)
C12 C4 C5 111.13(14)
C12 C4 C3 110.88(14)
H10A C10 H10B 109.5
H10A C10 H10C 109.5
H10B C10 H10C 109.5
C9 C10 H10A 109.5
C9 C10 H10B 109.5
C9 C10 H10C 109.5
C7 C8 H8 117.3
C7 C8 C9 125.35(14)
C9 C8 H8 117.3
C7 C1 C6 120.63(13)
C2 C1 C7 119.69(14)
C2 C1 C6 119.65(14)
C5' C4' C3' 117.45(17)
C5' C4' C12' 121.5(2)
C3' C4' C12' 121.0(2)
O3 C3 C4 109.66(13)
O3 C3 H3A 108.6
O3 C3 C2 107.69(13)
C4 C3 H3A 108.6
C2 C3 C4 113.44(12)
C2 C3 H3A 108.6
C1 C2 C3 126.60(14)
C1 C2 H2 116.7
C3 C2 H2 116.7
C2' C1' C7' 119.95(15)
C2' C1' C6' 117.40(16)
C6' C1' C7' 122.60(16)
O2 C9 C10 108.12(12)
O2 C9 C8 110.86(12)
O2 C9 C11 104.32(12)
C10 C9 C11 113.54(13)
C8 C9 C10 110.00(13)
C8 C9 C11 109.86(13)
C4' C5' H5' 119.0
C4' C5' C6' 121.93(18)
C6' C5' H5' 119.0
O4 C6 C5 110.19(13)
O4 C6 C1 110.31(12)
O4 C6 H6 108.1
C5 C6 H6 108.1
C1 C6 C5 111.79(12)
C1 C6 H6 108.1
C4' C3' H3' 119.4
C2' C3' C4' 121.21(19)
C2' C3' H3' 119.4
H10D C10' H10E 109.5
H10D C10' H10F 109.5
H10E C10' H10F 109.5
C9' C10' H10D 109.5
C9' C10' H10E 109.5
C9' C10' H10F 109.5
C1' C2' H2' 119.3
C3' C2' C1' 121.31(17)
C3' C2' H2' 119.3
C1' C6' H6' 119.7
C5' C6' C1' 120.65(19)
C5' C6' H6' 119.7
C9 C11 H11A 111.4
C9 C11 H11B 111.4
H11A C11 H11B 109.2
C11' C11 C9 101.99(13)
C11' C11 H11A 111.4
C11' C11 H11B 111.4
C4 C12 H12A 109.5
C4 C12 H12B 109.5
C4 C12 H12C 109.5
H12A C12 H12B 109.5
H12A C12 H12C 109.5
H12B C12 H12C 109.5
C11 C11' H11C 111.3
C11 C11' H11D 111.3
C11 C11' C9' 102.57(13)
H11C C11' H11D 109.2
C9' C11' H11C 111.3
C9' C11' H11D 111.3
O2 C9' C8' 110.31(13)
O2 C9' C10' 108.30(13)
O2 C9' C11' 104.71(13)
C8' C9' C10' 110.22(14)
C8' C9' C11' 109.91(13)
C10' C9' C11' 113.23(14)
C4' C12' H12D 109.5
C4' C12' H12E 109.5
C4' C12' H12F 109.5
H12D C12' H12E 109.5
H12D C12' H12F 109.5
H12E C12' H12F 109.5

loop_
_geom_bond_atom_site_label_1
_geom_bond_atom_site_label_2
_geom_bond_distance
O1 H1 0.8200
O1 C4 1.4418(19)
O2 C9 1.4549(18)
O2 C9' 1.4459(19)
O3 H3 0.8200
O3 C3 1.428(2)
O4 H4 0.8200
O4 C6 1.438(2)
C7' H7' 0.9300
C7' C8' 1.320(3)
C7' C1' 1.475(2)
C7 H7 0.9300
C7 C8 1.329(2)
C7 C1 1.464(2)
C5 H5A 0.9700
C5 H5B 0.9700
C5 C4 1.526(2)
C5 C6 1.524(2)
C8' H8' 0.9300
C8' C9' 1.519(2)
C4 C3 1.532(2)
C4 C12 1.525(2)
C10 H10A 0.9600
C10 H10B 0.9600
C10 H10C 0.9600
C10 C9 1.523(2)
C8 H8 0.9300
C8 C9 1.512(2)
C1 C2 1.333(2)
C1 C6 1.514(2)
C4' C5' 1.377(3)
C4' C3' 1.399(3)
C4' C12' 1.511(3)
C3 H3A 0.9800
C3 C2 1.492(2)
C2 H2 0.9300
C1' C2' 1.395(3)
C1' C6' 1.399(2)
C9 C11 1.538(2)
C5' H5' 0.9300
C5' C6' 1.390(3)
C6 H6 0.9800
C3' H3' 0.9300
C3' C2' 1.382(3)
C10' H10D 0.9600
C10' H10E 0.9600
C10' H10F 0.9600
C10' C9' 1.527(2)
C2' H2' 0.9300
C6' H6' 0.9300
C11 H11A 0.9700
C11 H11B 0.9700
C11 C11' 1.521(2)
C12 H12A 0.9600
C12 H12B 0.9600
C12 H12C 0.9600
C11' H11C 0.9700
C11' H11D 0.9700
C11' C9' 1.529(2)
C12' H12D 0.9600
C12' H12E 0.9600
C12' H12F 0.9600

loop_
_geom_torsion_atom_site_label_1
_geom_torsion_atom_site_label_2
_geom_torsion_atom_site_label_3
_geom_torsion_atom_site_label_4
_geom_torsion
O1 C4 C3 O3 -41.73(15)
O1 C4 C3 C2 78.72(16)
O2 C9 C11 C11' 32.13(15)
O3 C3 C2 C1 132.08(17)
C7' C8' C9' O2 -14.5(2)
C7' C8' C9' C10' -134.03(19)
C7' C8' C9' C11' 100.5(2)
C7' C1' C2' C3' -175.19(17)
C7' C1' C6' C5' 175.86(17)
C7 C8 C9 O2 -11.1(2)
C7 C8 C9 C10 -130.60(18)
C7 C8 C9 C11 103.71(18)
C7 C1 C2 C3 -179.04(14)
C7 C1 C6 O4 75.34(17)
C7 C1 C6 C5 -161.69(13)
C5 C4 C3 O3 -158.63(12)
C5 C4 C3 C2 -38.18(18)
C8' C7' C1' C2' 153.52(18)
C8' C7' C1' C6' -23.9(3)
C4 C5 C6 O4 73.18(16)
C4 C5 C6 C1 -49.86(18)
C4 C3 C2 C1 10.5(2)
C10 C9 C11 C11' 149.61(13)
C8 C7 C1 C2 167.35(17)
C8 C7 C1 C6 -10.8(2)
C8 C9 C11 C11' -86.75(14)
C1 C7 C8 C9 -176.69(16)
C4' C5' C6' C1' -0.3(3)
C4' C3' C2' C1' -1.2(3)
C2 C1 C6 O4 -102.85(16)
C2 C1 C6 C5 20.1(2)
C1' C7' C8' C9' -174.66(16)
C9 O2 C9' C8' 106.40(14)
C9 O2 C9' C10' -132.90(14)
C9 O2 C9' C11' -11.81(15)
C9 C11 C11' C9' -38.86(15)
C5' C4' C3' C2' -0.7(3)
C6 C5 C4 O1 -58.51(17)
C6 C5 C4 C3 59.17(17)
C6 C5 C4 C12 -178.11(14)
C6 C1 C2 C3 -0.8(2)
C3' C4' C5' C6' 1.4(3)
C2' C1' C6' C5' -1.6(3)
C6' C1' C2' C3' 2.3(3)
C11 C11' C9' O2 31.78(15)
C11 C11' C9' C8' -86.70(15)
C11 C11' C9' C10' 149.55(13)
C12 C4 C3 O3 78.50(17)
C12 C4 C3 C2 -161.05(15)
C9' O2 C9 C10 -134.00(13)
C9' O2 C9 C8 105.34(14)
C9' O2 C9 C11 -12.85(15)
C12' C4' C5' C6' 179.33(19)
C12' C4' C3' C2' -178.60(19)
